data_7128888
loop_
_publ_author_name
'Dhara, Debabrata'
'Pal, Pradeep Kumar'
'Dolai, Ramapada'
'Chrysochos, Nicolas'
'Rawat, Hemant'
'Elvers, Benedict J.'
'Krummenacher, Ivo'
'Braunschweig, Holger'
'Schulzke, Carola'
'Chandrasekhar, Vadapalli'
'Priyakumar, U. Deva'
'Jana, Anukul'

_publ_section_title
;
 Synthesis and reactivity of NHC-coordinated phosphinidene oxide.
;
_journal_issue 75
_journal_name_full 'Chemical communications (Cambridge, England)'
_journal_page_first 9546
_journal_page_last 9549
_journal_paper_doi 10.1039/d1cc04421d
_journal_volume 57
_journal_year 2021
_chemical_formula_moiety 'C31 H37 N2 O P'
_chemical_formula_sum 'C31 H37 N2 O P'
_chemical_formula_weight 484.59
_space_group_crystal_system monoclinic
_space_group_IT_number 4
_space_group_name_Hall 'P 2yb'
_space_group_name_H-M_alt 'P 1 21 1'
_atom_sites_solution_hydrogens geom
_atom_sites_solution_primary dual
_audit_creation_date 2019-12-04
_audit_creation_method
;
Olex2 1.2
(compiled 2018.05.29 svn.r3508 for OlexSys, GUI svn.r5506)
;
_audit_update_record
;
2020-02-24 deposited with the CCDC.	2021-08-18 downloaded from the CCDC.
;
_cell_angle_alpha 90
_cell_angle_beta 95.457(6)
_cell_angle_gamma 90
_cell_formula_units_Z 2
_cell_length_a 8.0570(6)
_cell_length_b 14.0475(13)
_cell_length_c 12.2644(9)
_cell_measurement_reflns_used 5593
_cell_measurement_temperature 298.16(10)
_cell_measurement_theta_max 27.1700
_cell_measurement_theta_min 2.8910
_cell_volume 1381.80(19)
_computing_cell_refinement 'CrysAlisPro 1.171.39.29d (Rigaku OD, 2017)'
_computing_data_collection 'CrysAlisPro 1.171.39.29d (Rigaku OD, 2017)'
_computing_data_reduction 'CrysAlisPro 1.171.39.29d (Rigaku OD, 2017)'
_computing_molecular_graphics 'Olex2 (Dolomanov et al., 2009)'
_computing_publication_material 'Olex2 (Dolomanov et al., 2009)'
_computing_structure_refinement 'ShelXL (Sheldrick, 2015)'
_computing_structure_solution 'ShelXT (Sheldrick, 2015)'
_diffrn_ambient_environment air
_diffrn_ambient_temperature 298.16(10)
_diffrn_detector 'CCD plate'
_diffrn_measured_fraction_theta_full 0.998
_diffrn_measured_fraction_theta_max 0.882
_diffrn_measurement_details
;
List of Runs (angles in degrees, time in seconds):

  # Type    Start    End  Width  t~exp~   \w     \q     \k     \f   Frames
#--------------------------------------------------------------------------
  1  \w    -43.00 -18.00   0.50   17.00    --    7.20 -43.00  24.00   50
  2  \w    -28.00  -1.00   0.50   17.00    --    7.20  43.00 176.00   54
  3  \w     -6.00  19.00   0.50   17.00    --   -7.60  43.00 176.00   50
  4  \w    -82.00 -11.00   0.50   17.00    --    7.20 -57.00 150.00  142
  5  \w     50.00  92.00   0.50   17.00    --    7.20  77.00   0.00   84
  6  \w     11.00  37.00   0.50   17.00    --    7.20 -57.00 150.00   52
  7  \w    -74.00  32.00   0.50   17.00    --   -7.60 -77.00-180.00  212
  8  \w    -30.00  33.00   0.50   17.00    --   -7.60 -82.00   0.00  126
  9  \w    -63.00 -38.00   0.50   17.00    --   -7.60 -82.00   0.00   50
;
_diffrn_measurement_device 'four-circle diffractometer'
_diffrn_measurement_device_type 'XtaLAB AFC12 (RINC): Kappa single'
_diffrn_measurement_method '\w scans'
_diffrn_orient_matrix_type 'CrysAlisPro convention (1999,Acta A55,543-557)'
_diffrn_orient_matrix_UB_11 -0.0184985000
_diffrn_orient_matrix_UB_12 0.0049700000
_diffrn_orient_matrix_UB_13 -0.0574421000
_diffrn_orient_matrix_UB_21 -0.0739723000
_diffrn_orient_matrix_UB_22 -0.0269395000
_diffrn_orient_matrix_UB_23 0.0027114000
_diffrn_orient_matrix_UB_31 -0.0447578000
_diffrn_orient_matrix_UB_32 0.0424017000
_diffrn_orient_matrix_UB_33 0.0084236000
_diffrn_radiation_monochromator graphite
_diffrn_radiation_probe x-ray
_diffrn_radiation_type MoK\a
_diffrn_radiation_wavelength 0.71073
_diffrn_reflns_av_R_equivalents 0.1035
_diffrn_reflns_av_unetI/netI 0.0980
_diffrn_reflns_Laue_measured_fraction_full 0.998
_diffrn_reflns_Laue_measured_fraction_max 0.882
_diffrn_reflns_limit_h_max 10
_diffrn_reflns_limit_h_min -9
_diffrn_reflns_limit_k_max 15
_diffrn_reflns_limit_k_min -18
_diffrn_reflns_limit_l_max 16
_diffrn_reflns_limit_l_min -15
_diffrn_reflns_number 15907
_diffrn_reflns_point_group_measured_fraction_full 0.907
_diffrn_reflns_point_group_measured_fraction_max 0.759
_diffrn_reflns_theta_full 25.242
_diffrn_reflns_theta_max 28.958
_diffrn_reflns_theta_min 2.900
_diffrn_source 'fine-focus sealed X-ray tube'
_diffrn_source_type 'Enhance (Mo) X-ray Source'
_exptl_absorpt_coefficient_mu 0.125
_exptl_absorpt_correction_T_max 1.00000
_exptl_absorpt_correction_T_min 0.39367
_exptl_absorpt_correction_type multi-scan
_exptl_absorpt_process_details
;
CrysAlisPro 1.171.39.29d (Rigaku Oxford Diffraction, 2017)
Empirical absorption correction using spherical harmonics,
 implemented in SCALE3 ABSPACK scaling algorithm.
;
_exptl_crystal_colour 'light yellow'
_exptl_crystal_colour_modifier light
_exptl_crystal_colour_primary yellow
_exptl_crystal_density_diffrn 1.165
_exptl_crystal_description plate
_exptl_crystal_F_000 520
_exptl_crystal_size_max 0.34
_exptl_crystal_size_mid 0.23
_exptl_crystal_size_min 0.19
_refine_diff_density_max 0.524
_refine_diff_density_min -0.201
_refine_diff_density_rms 0.049
_refine_ls_abs_structure_details
;
 Flack x determined using 1371 quotients [(I+)-(I-)]/[(I+)+(I-)]
 (Parsons, Flack and Wagner, Acta Cryst. B69 (2013) 249-259).
;
_refine_ls_abs_structure_Flack -0.04(12)
_refine_ls_extinction_method none
_refine_ls_goodness_of_fit_ref 1.055
_refine_ls_hydrogen_treatment constr
_refine_ls_matrix_type full
_refine_ls_number_parameters 326
_refine_ls_number_reflns 5547
_refine_ls_number_restraints 1
_refine_ls_restrained_S_all 1.055
_refine_ls_R_factor_all 0.0876
_refine_ls_R_factor_gt 0.0681
_refine_ls_shift/su_max 0.000
_refine_ls_shift/su_mean 0.000
_refine_ls_structure_factor_coef Fsqd
_refine_ls_weighting_details 'w=1/[\s^2^(Fo^2^)+(0.1084P)^2^+0.0463P] where P=(Fo^2^+2Fc^2^)/3'
_refine_ls_weighting_scheme calc
_refine_ls_wR_factor_gt 0.1850
_refine_ls_wR_factor_ref 0.1970
_reflns_Friedel_coverage 0.656
_reflns_Friedel_fraction_full 0.807
_reflns_Friedel_fraction_max 0.626
_reflns_number_gt 4143
_reflns_number_total 5547
_reflns_threshold_expression 'I > 2\s(I)'
_cod_data_source_file d1cc04421d2.cif
_cod_data_source_block aj1010
_cod_depositor_comments 'Adding full bibliography for 7128887--7128892.cif.'
_cod_database_code 7128888
_shelx_shelxl_version_number 2017/1
_chemical_oxdiff_formula 'C H N O '
_shelx_space_group_comment
;
The symmetry employed for this shelxl refinement is uniquely defined
by the following loop, which should always be used as a source of
symmetry information in preference to the above space-group names.
They are only intended as comments.
;
_shelx_estimated_absorpt_t_max 0.977
_shelx_estimated_absorpt_t_min 0.959
_reflns_odcompleteness_completeness 99.63
_reflns_odcompleteness_iscentric 1
_reflns_odcompleteness_theta 26.32
_olex2_refinement_description
;
1. Fixed Uiso
 At 1.2 times of:
  All C(H) groups
 At 1.5 times of:
  All C(H,H,H) groups
2.a Aromatic/amide H refined with riding coordinates:
 C12(H12), C10(H10), C16(H16), C25(H25), C11(H11), C27(H27), C18(H18)
2.b Idealised Me refined as rotating group:
 C5(H5A,H5B,H5C), C20(H20A,H20B,H20C), C4(H4A,H4B,H4C), C22(H22A,H22B,H22C),
 C7(H7A,H7B,H7C), C29(H29A,H29B,H29C), C6(H6A,H6B,H6C), C30(H30A,H30B,H30C),
 C31(H31A,H31B,H31C), C21(H21A,H21B,H21C)
;
_olex2_submission_special_instructions 'No special instructions were received'
_oxdiff_exptl_absorpt_empirical_details
;
Empirical correction (ABSPACK) includes:
- Absorption correction using spherical harmonics
- Frame scaling
;
_oxdiff_exptl_absorpt_empirical_full_max 2.118
_oxdiff_exptl_absorpt_empirical_full_min 0.305

loop_
_space_group_symop_operation_xyz
'x, y, z'
'-x, y+1/2, -z'

loop_
_atom_site_label
_atom_site_type_symbol
_atom_site_fract_x
_atom_site_fract_y
_atom_site_fract_z
_atom_site_U_iso_or_equiv
_atom_site_adp_type
_atom_site_occupancy
_atom_site_site_symmetry_order
_atom_site_calc_flag
_atom_site_refinement_flags_posn
_atom_site_refinement_flags_adp
_atom_site_refinement_flags_occupancy
_atom_site_disorder_assembly
_atom_site_disorder_group
P1 P 0.49640(12) 0.47995(9) 0.38089(8) 0.0469(3) Uani 1 1 d . . . . .
O1 O 0.4033(4) 0.5725(3) 0.3961(3) 0.0639(10) Uani 1 1 d . . . . .
N2 N 0.5700(4) 0.4816(3) 0.6199(3) 0.0457(8) Uani 1 1 d . . . . .
N1 N 0.6782(4) 0.3626(3) 0.5430(3) 0.0453(8) Uani 1 1 d . . . . .
C1 C 0.5961(5) 0.4454(3) 0.5213(3) 0.0414(9) Uani 1 1 d . . . . .
C13 C 0.8466(6) 0.5413(4) 0.3695(4) 0.0511(11) Uani 1 1 d . . . . .
C14 C 0.8619(6) 0.5905(4) 0.4779(5) 0.0547(12) Uani 1 1 d . . . . .
C8 C 0.6967(5) 0.5044(3) 0.3180(4) 0.0485(11) Uani 1 1 d . . . . .
C3 C 0.7105(6) 0.3488(4) 0.6555(4) 0.0510(11) Uani 1 1 d . . . . .
C5 C 0.8026(8) 0.2643(4) 0.7011(5) 0.0704(16) Uani 1 1 d . . . . .
H5A H 0.745068 0.207560 0.675434 0.106 Uiso 1 1 calc GR . . . .
H5B H 0.809293 0.266393 0.779615 0.106 Uiso 1 1 calc GR . . . .
H5C H 0.912973 0.264243 0.677762 0.106 Uiso 1 1 calc GR . . . .
C12 C 0.9902(6) 0.5398(4) 0.3146(5) 0.0629(14) Uani 1 1 d . . . . .
H12 H 1.089884 0.561312 0.350694 0.076 Uiso 1 1 calc R . . . .
C2 C 0.6419(6) 0.4239(4) 0.7034(4) 0.0525(11) Uani 1 1 d . . . . .
C15 C 0.7894(7) 0.6806(4) 0.4862(6) 0.0676(16) Uani 1 1 d . . . . .
C23 C 0.5382(7) 0.4484(5) 0.1377(4) 0.0670(17) Uani 1 1 d . . . . .
C20 C 1.0605(7) 0.4608(4) 0.5586(5) 0.0675(14) Uani 1 1 d . . . . .
H20A H 1.001566 0.419252 0.506211 0.101 Uiso 1 1 calc GR . . . .
H20B H 1.074043 0.430048 0.628804 0.101 Uiso 1 1 calc GR . . . .
H20C H 1.168081 0.475353 0.535361 0.101 Uiso 1 1 calc GR . . . .
C9 C 0.6945(5) 0.4755(5) 0.2074(4) 0.0586(12) Uani 1 1 d . . . . .
C28 C 0.5043(7) 0.3540(6) 0.1082(4) 0.0737(18) Uani 1 1 d . . . . .
C10 C 0.8385(7) 0.4790(6) 0.1539(5) 0.0803(17) Uani 1 1 d . . . . .
H10 H 0.834138 0.462005 0.080357 0.096 Uiso 1 1 calc R . . . .
C4 C 0.7186(7) 0.2945(4) 0.4595(5) 0.0659(14) Uani 1 1 d . . . . .
H4A H 0.641224 0.301762 0.395474 0.099 Uiso 1 1 calc GR . . . .
H4B H 0.711319 0.230965 0.487385 0.099 Uiso 1 1 calc GR . . . .
H4C H 0.829763 0.306083 0.440597 0.099 Uiso 1 1 calc GR . . . .
C22 C 0.6953(8) 0.7278(5) 0.3925(7) 0.088(2) Uani 1 1 d . . . . .
H22A H 0.760293 0.727351 0.330812 0.132 Uiso 1 1 calc GR . . . .
H22B H 0.671792 0.792345 0.411580 0.132 Uiso 1 1 calc GR . . . .
H22C H 0.592491 0.694419 0.373936 0.132 Uiso 1 1 calc GR . . . .
C19 C 0.9627(6) 0.5517(4) 0.5673(5) 0.0597(13) Uani 1 1 d . . . . .
C7 C 0.4856(7) 0.5711(4) 0.6386(5) 0.0650(14) Uani 1 1 d . . . . .
H7A H 0.564767 0.616068 0.671639 0.098 Uiso 1 1 calc GR . . . .
H7B H 0.399901 0.560261 0.686412 0.098 Uiso 1 1 calc GR . . . .
H7C H 0.436657 0.595772 0.569937 0.098 Uiso 1 1 calc GR . . . .
C16 C 0.8101(8) 0.7264(5) 0.5879(8) 0.094(3) Uani 1 1 d . . . . .
H16 H 0.761490 0.785900 0.594360 0.112 Uiso 1 1 calc R . . . .
C25 C 0.2995(8) 0.4950(9) 0.0161(5) 0.103(3) Uani 1 1 d . . . . .
H25 H 0.231388 0.542940 -0.015520 0.124 Uiso 1 1 calc R . . . .
C24 C 0.4338(8) 0.5214(6) 0.0909(4) 0.0775(19) Uani 1 1 d . . . . .
C11 C 0.9892(7) 0.5075(5) 0.2086(5) 0.085(2) Uani 1 1 d . . . . .
H11 H 1.087211 0.504786 0.174420 0.102 Uiso 1 1 calc R . . . .
C29 C 0.6067(12) 0.2760(7) 0.1563(7) 0.107(3) Uani 1 1 d . . . . .
H29A H 0.705690 0.270294 0.118888 0.161 Uiso 1 1 calc GR . . . .
H29B H 0.544644 0.217693 0.149036 0.161 Uiso 1 1 calc GR . . . .
H29C H 0.637190 0.288919 0.232408 0.161 Uiso 1 1 calc GR . . . .
C26 C 0.2628(9) 0.4038(10) -0.0129(5) 0.109(3) Uani 1 1 d . . . . .
C27 C 0.3669(9) 0.3339(7) 0.0345(5) 0.095(3) Uani 1 1 d . . . . .
H27 H 0.343985 0.270648 0.016161 0.114 Uiso 1 1 calc R . . . .
C18 C 0.9765(7) 0.6008(5) 0.6652(5) 0.0764(18) Uani 1 1 d . . . . .
H18 H 1.040740 0.574577 0.724674 0.092 Uiso 1 1 calc R . . . .
C17 C 0.8985(8) 0.6881(6) 0.6789(7) 0.093(3) Uani 1 1 d . . . . .
C6 C 0.6367(8) 0.4473(6) 0.8213(4) 0.0798(18) Uani 1 1 d . . . . .
H6A H 0.686019 0.508709 0.836086 0.120 Uiso 1 1 calc GR . . . .
H6B H 0.697765 0.400116 0.865266 0.120 Uiso 1 1 calc GR . . . .
H6C H 0.522992 0.448150 0.838588 0.120 Uiso 1 1 calc GR . . . .
C30 C 0.1153(11) 0.3773(13) -0.0927(7) 0.170(6) Uani 1 1 d . . . . .
H30A H 0.017725 0.409992 -0.073275 0.254 Uiso 1 1 calc GR . . . .
H30B H 0.097253 0.309822 -0.089985 0.254 Uiso 1 1 calc GR . . . .
H30C H 0.137408 0.395240 -0.165433 0.254 Uiso 1 1 calc GR . . . .
C31 C 0.4687(13) 0.6227(7) 0.1224(7) 0.113(3) Uani 1 1 d . . . . .
H31A H 0.460885 0.630396 0.199567 0.169 Uiso 1 1 calc GR . . . .
H31B H 0.388770 0.663370 0.082420 0.169 Uiso 1 1 calc GR . . . .
H31C H 0.578924 0.639504 0.105595 0.169 Uiso 1 1 calc GR . . . .
C21 C 0.9087(11) 0.7398(9) 0.7842(9) 0.147(5) Uani 1 1 d . . . . .
H21A H 0.953704 0.802163 0.774785 0.220 Uiso 1 1 calc GR . . . .
H21B H 0.979719 0.705487 0.837956 0.220 Uiso 1 1 calc GR . . . .
H21C H 0.799205 0.745208 0.808429 0.220 Uiso 1 1 calc GR . . . .

loop_
_atom_site_aniso_label
_atom_site_aniso_U_11
_atom_site_aniso_U_22
_atom_site_aniso_U_33
_atom_site_aniso_U_23
_atom_site_aniso_U_13
_atom_site_aniso_U_12
P1 0.0331(5) 0.0590(7) 0.0491(5) 0.0054(6) 0.0063(4) -0.0035(5)
O1 0.0357(17) 0.076(2) 0.082(2) 0.0183(19) 0.0137(15) 0.0129(16)
N2 0.0361(16) 0.051(2) 0.0511(17) -0.005(2) 0.0086(13) -0.0048(19)
N1 0.0420(19) 0.043(2) 0.0506(18) -0.0013(16) 0.0029(15) -0.0036(16)
C1 0.0320(19) 0.045(2) 0.048(2) -0.0025(18) 0.0070(15) -0.0031(17)
C13 0.042(2) 0.048(3) 0.065(3) 0.006(2) 0.010(2) 0.000(2)
C14 0.037(2) 0.047(3) 0.083(3) -0.010(2) 0.016(2) -0.008(2)
C8 0.033(2) 0.053(3) 0.060(2) 0.004(2) 0.0109(17) -0.0010(18)
C3 0.041(2) 0.056(3) 0.055(2) 0.003(2) -0.0034(18) -0.008(2)
C5 0.061(3) 0.065(4) 0.081(4) 0.012(3) -0.013(3) -0.004(3)
C12 0.036(2) 0.067(3) 0.088(4) 0.002(3) 0.016(2) -0.010(2)
C2 0.045(2) 0.068(3) 0.045(2) 0.000(2) 0.0025(18) -0.013(2)
C15 0.039(3) 0.057(3) 0.109(4) -0.014(3) 0.020(3) -0.010(2)
C23 0.056(3) 0.107(5) 0.041(2) 0.007(3) 0.017(2) -0.001(3)
C20 0.054(3) 0.064(4) 0.083(3) -0.005(3) 0.000(2) 0.001(2)
C9 0.047(2) 0.075(3) 0.056(2) 0.006(3) 0.0157(18) -0.004(3)
C28 0.062(3) 0.116(6) 0.044(3) -0.007(3) 0.010(2) -0.009(3)
C10 0.059(3) 0.119(5) 0.067(3) -0.002(4) 0.029(2) -0.003(4)
C4 0.069(3) 0.056(3) 0.072(3) -0.019(3) 0.003(3) 0.005(3)
C22 0.058(4) 0.059(4) 0.147(6) 0.005(4) 0.011(4) 0.004(3)
C19 0.041(3) 0.063(3) 0.077(3) -0.013(3) 0.016(2) -0.015(2)
C7 0.055(3) 0.065(3) 0.077(3) -0.019(3) 0.015(2) 0.006(3)
C16 0.045(3) 0.074(4) 0.167(8) -0.054(5) 0.039(4) -0.021(3)
C25 0.065(4) 0.201(11) 0.044(3) 0.014(5) 0.007(2) 0.027(6)
C24 0.062(3) 0.123(6) 0.049(3) 0.018(3) 0.019(2) 0.015(3)
C11 0.050(3) 0.123(6) 0.089(4) -0.010(4) 0.038(3) -0.011(3)
C29 0.135(7) 0.096(6) 0.086(5) -0.023(4) -0.014(4) -0.013(5)
C26 0.062(4) 0.216(11) 0.051(3) -0.014(5) 0.009(3) -0.005(6)
C27 0.081(4) 0.154(8) 0.051(3) -0.019(4) 0.011(3) -0.028(5)
C18 0.055(3) 0.093(5) 0.083(4) -0.027(3) 0.012(3) -0.021(3)
C17 0.057(4) 0.109(6) 0.117(6) -0.066(5) 0.023(4) -0.033(4)
C6 0.082(4) 0.103(5) 0.056(3) -0.007(3) 0.011(3) -0.007(4)
C30 0.082(5) 0.338(19) 0.083(5) -0.054(8) -0.021(4) -0.014(8)
C31 0.120(7) 0.130(8) 0.089(5) 0.037(5) 0.013(5) 0.032(6)
C21 0.089(6) 0.199(12) 0.154(8) -0.121(9) 0.018(5) -0.025(6)

loop_
_atom_type_symbol
_atom_type_description
_atom_type_scat_dispersion_real
_atom_type_scat_dispersion_imag
_atom_type_scat_source
C C 0.0033 0.0016 'International Tables Vol C Tables 4.2.6.8 and 6.1.1.4'
H H 0.0000 0.0000 'International Tables Vol C Tables 4.2.6.8 and 6.1.1.4'
N N 0.0061 0.0033 'International Tables Vol C Tables 4.2.6.8 and 6.1.1.4'
O O 0.0106 0.0060 'International Tables Vol C Tables 4.2.6.8 and 6.1.1.4'
P P 0.1023 0.0942 'International Tables Vol C Tables 4.2.6.8 and 6.1.1.4'

loop_
_geom_angle_atom_site_label_1
_geom_angle_atom_site_label_2
_geom_angle_atom_site_label_3
_geom_angle
_geom_angle_site_symmetry_1
_geom_angle_site_symmetry_3
_geom_angle_publ_flag
O1 P1 C1 106.2(2) . . ?
O1 P1 C8 110.2(2) . . ?
C8 P1 C1 96.50(18) . . ?
C1 N2 C2 110.6(4) . . ?
C1 N2 C7 125.5(4) . . ?
C2 N2 C7 123.8(4) . . ?
C1 N1 C3 110.9(4) . . ?
C1 N1 C4 124.2(4) . . ?
C3 N1 C4 124.8(4) . . ?
N2 C1 P1 129.1(3) . . ?
N2 C1 N1 105.2(4) . . ?
N1 C1 P1 123.9(3) . . ?
C8 C13 C14 124.3(4) . . ?
C12 C13 C14 115.8(4) . . ?
C12 C13 C8 119.6(5) . . ?
C15 C14 C13 118.9(5) . . ?
C15 C14 C19 120.4(5) . . ?
C19 C14 C13 120.4(4) . . ?
C13 C8 P1 128.0(3) . . ?
C13 C8 C9 117.9(4) . . ?
C9 C8 P1 114.0(3) . . ?
N1 C3 C5 121.7(5) . . ?
C2 C3 N1 106.1(4) . . ?
C2 C3 C5 132.2(5) . . ?
C11 C12 C13 122.1(5) . . ?
N2 C2 C6 122.6(5) . . ?
C3 C2 N2 107.1(4) . . ?
C3 C2 C6 130.2(5) . . ?
C14 C15 C22 122.4(6) . . ?
C16 C15 C14 117.7(7) . . ?
C16 C15 C22 119.9(6) . . ?
C28 C23 C9 121.4(6) . . ?
C28 C23 C24 119.3(6) . . ?
C24 C23 C9 118.9(6) . . ?
C8 C9 C23 123.4(4) . . ?
C10 C9 C8 120.6(5) . . ?
C10 C9 C23 115.7(4) . . ?
C23 C28 C29 121.3(5) . . ?
C27 C28 C23 119.1(7) . . ?
C27 C28 C29 119.6(8) . . ?
C9 C10 C11 120.9(5) . . ?
C14 C19 C20 122.6(5) . . ?
C18 C19 C14 118.3(6) . . ?
C18 C19 C20 119.0(6) . . ?
C17 C16 C15 123.5(7) . . ?
C26 C25 C24 123.9(8) . . ?
C23 C24 C31 119.7(6) . . ?
C25 C24 C23 117.9(8) . . ?
C25 C24 C31 122.4(8) . . ?
C12 C11 C10 118.6(5) . . ?
C25 C26 C27 116.9(7) . . ?
C25 C26 C30 122.8(11) . . ?
C27 C26 C30 120.3(12) . . ?
C26 C27 C28 122.8(9) . . ?
C19 C18 C17 123.0(7) . . ?
C16 C17 C18 116.7(6) . . ?
C16 C17 C21 119.9(8) . . ?
C18 C17 C21 123.3(9) . . ?

loop_
_geom_bond_atom_site_label_1
_geom_bond_atom_site_label_2
_geom_bond_distance
_geom_bond_site_symmetry_2
_geom_bond_publ_flag
P1 O1 1.522(4) . ?
P1 C1 1.892(4) . ?
P1 C8 1.885(4) . ?
N2 C1 1.347(5) . ?
N2 C2 1.388(6) . ?
N2 C7 1.457(7) . ?
N1 C1 1.352(6) . ?
N1 C3 1.393(6) . ?
N1 C4 1.460(6) . ?
C13 C14 1.494(7) . ?
C13 C8 1.408(7) . ?
C13 C12 1.393(7) . ?
C14 C15 1.401(8) . ?
C14 C19 1.411(8) . ?
C8 C9 1.415(7) . ?
C3 C5 1.481(8) . ?
C3 C2 1.351(7) . ?
C12 C11 1.376(9) . ?
C2 C6 1.488(7) . ?
C15 C22 1.473(10) . ?
C15 C16 1.399(10) . ?
C23 C9 1.502(7) . ?
C23 C28 1.395(10) . ?
C23 C24 1.413(9) . ?
C20 C19 1.509(8) . ?
C9 C10 1.387(7) . ?
C28 C29 1.461(12) . ?
C28 C27 1.391(9) . ?
C10 C11 1.389(9) . ?
C19 C18 1.380(8) . ?
C16 C17 1.375(13) . ?
C25 C24 1.400(10) . ?
C25 C26 1.354(15) . ?
C24 C31 1.495(12) . ?
C26 C27 1.383(13) . ?
C26 C30 1.512(10) . ?
C18 C17 1.395(11) . ?
C17 C21 1.477(10) . ?
